data_4134042
loop_
_publ_author_name
'Queen, Joshua D.'
'Phung, Alice C.'
'Caputo, Christine A.'
'Fettinger, James C.'
'Power, Philip P.'

_publ_section_title
;
 Metathetical Exchange between Metal-Metal Triple Bonds.
;
_journal_name_full 'Journal of the American Chemical Society'
_journal_paper_doi 10.1021/jacs.9b13604
_journal_year 2020
_chemical_formula_moiety 'C37 H42 Ge Mo O2'
_chemical_formula_sum 'C37 H42 Ge Mo O2'
_chemical_formula_weight 687.23
_space_group_crystal_system monoclinic
_space_group_IT_number 14
_space_group_name_Hall '-P 2yn'
_space_group_name_H-M_alt 'P 1 21/n 1'
_atom_sites_solution_hydrogens geom
_audit_creation_date 2019-09-29
_audit_creation_method
;
Olex2 1.2
(compiled 2018.05.29 svn.r3508 for OlexSys, GUI svn.r5506)
;
_audit_update_record
;
2019-11-04 deposited with the CCDC.	2019-12-16 downloaded from the CCDC.
;
_cell_angle_alpha 90
_cell_angle_beta 102.4620(10)
_cell_angle_gamma 90
_cell_formula_units_Z 4
_cell_length_a 11.3692(9)
_cell_length_b 16.3298(12)
_cell_length_c 18.4110(14)
_cell_measurement_reflns_used 9981
_cell_measurement_temperature 90(2)
_cell_measurement_theta_max 30.51
_cell_measurement_theta_min 2.30
_cell_volume 3337.6(4)
_computing_cell_refinement 'SAINT v8.37A (Bruker, 2015)'
_computing_data_reduction 'SAINT v8.37A (Bruker, 2015)'
_computing_molecular_graphics 'Olex2 (Dolomanov et al., 2009)'
_computing_publication_material 'Olex2 (Dolomanov et al., 2009)'
_computing_structure_refinement 'XL (Sheldrick, 2008)'
_diffrn_ambient_temperature 90.15
_diffrn_measured_fraction_theta_full 1.000
_diffrn_measured_fraction_theta_max 0.998
_diffrn_measurement_device_type 'Bruker APEX-II CCD'
_diffrn_measurement_method '\f and \w scans'
_diffrn_radiation_type MoK\a
_diffrn_radiation_wavelength 0.71073
_diffrn_reflns_av_R_equivalents 0.0303
_diffrn_reflns_av_unetI/netI 0.0242
_diffrn_reflns_Laue_measured_fraction_full 1.000
_diffrn_reflns_Laue_measured_fraction_max 0.998
_diffrn_reflns_limit_h_max 16
_diffrn_reflns_limit_h_min -16
_diffrn_reflns_limit_k_max 23
_diffrn_reflns_limit_k_min -23
_diffrn_reflns_limit_l_max 26
_diffrn_reflns_limit_l_min -26
_diffrn_reflns_number 38995
_diffrn_reflns_point_group_measured_fraction_full 1.000
_diffrn_reflns_point_group_measured_fraction_max 0.998
_diffrn_reflns_theta_full 25.242
_diffrn_reflns_theta_max 30.558
_diffrn_reflns_theta_min 2.218
_diffrn_standards_number 0
_exptl_absorpt_coefficient_mu 1.306
_exptl_absorpt_correction_T_max 0.6881
_exptl_absorpt_correction_T_min 0.6307
_exptl_absorpt_correction_type integration
_exptl_absorpt_process_details
'SADABS-2014/5 (Bruker,2014/5) was used for absorption correction. wR2(int) was 0.0615 before and 0.0322 after correction. The Ratio of minimum to maximum transmission is 0.9166. The \l/2 correction factor is 0.00150.'
_exptl_crystal_colour red
_exptl_crystal_colour_primary red
_exptl_crystal_density_diffrn 1.368
_exptl_crystal_description Block
_exptl_crystal_F_000 1416
_exptl_crystal_size_max 0.239
_exptl_crystal_size_mid 0.19
_exptl_crystal_size_min 0.16
_refine_diff_density_max 0.539
_refine_diff_density_min -0.413
_refine_diff_density_rms 0.066
_refine_ls_extinction_method none
_refine_ls_goodness_of_fit_ref 1.024
_refine_ls_hydrogen_treatment constr
_refine_ls_matrix_type full
_refine_ls_number_parameters 378
_refine_ls_number_reflns 10223
_refine_ls_number_restraints 0
_refine_ls_restrained_S_all 1.024
_refine_ls_R_factor_all 0.0314
_refine_ls_R_factor_gt 0.0243
_refine_ls_shift/su_max 0.002
_refine_ls_shift/su_mean 0.000
_refine_ls_structure_factor_coef Fsqd
_refine_ls_weighting_details 'w=1/[\s^2^(Fo^2^)+(0.0278P)^2^+1.5022P] where P=(Fo^2^+2Fc^2^)/3'
_refine_ls_weighting_scheme calc
_refine_ls_wR_factor_gt 0.0576
_refine_ls_wR_factor_ref 0.0604
_reflns_Friedel_coverage 0.000
_reflns_number_gt 8829
_reflns_number_total 10223
_reflns_threshold_expression 'I > 2\s(I)'
_cod_data_source_file ja9b13604_si_003.cif
_cod_data_source_block jq105fmi
_cod_database_code 4134042
_shelx_shelxl_version_number 2014/7
_shelx_space_group_comment
;
The symmetry employed for this shelxl refinement is uniquely defined
by the following loop, which should always be used as a source of
symmetry information in preference to the above space-group names.
They are only intended as comments.
;
_shelx_estimated_absorpt_t_max 0.818
_shelx_estimated_absorpt_t_min 0.745
_olex2_refinement_description
;
1. Fixed Uiso
 At 1.2 times of:
  All C(H) groups
 At 1.5 times of:
  All C(H,H,H) groups
2.a Ternary CH refined with riding coordinates:
 C16(H16), C13(H13), C28(H28), C25(H25), C31(H31), C32(H32), C33(H33),
 C34(H34), C35(H35)
2.b Aromatic/amide H refined with riding coordinates:
 C3(H3), C4(H4), C5(H5), C11(H11), C10(H10), C9(H9), C23(H23), C22(H22),
 C21(H21)
2.c Idealised Me refined as rotating group:
 C18(H18A,H18B,H18C), C17(H17A,H17B,H17C), C15(H15A,H15B,H15C), C14(H14A,H14B,
 H14C), C30(H30A,H30B,H30C), C29(H29A,H29B,H29C), C27(H27A,H27B,H27C), C26(H26A,
 H26B,H26C)
;
_olex2_submission_special_instructions 'No special instructions were received'

loop_
_space_group_symop_operation_xyz
'x, y, z'
'-x+1/2, y+1/2, -z+1/2'
'-x, -y, -z'
'x-1/2, -y-1/2, z-1/2'

loop_
_atom_site_label
_atom_site_type_symbol
_atom_site_fract_x
_atom_site_fract_y
_atom_site_fract_z
_atom_site_U_iso_or_equiv
_atom_site_adp_type
_atom_site_occupancy
_atom_site_site_symmetry_order
_atom_site_calc_flag
_atom_site_refinement_flags_posn
Ge1 Ge 0.50933(2) 0.26090(2) 0.20504(2) 0.01256(4) Uani 1 1 d .
Mo1 Mo 0.41662(2) 0.15207(2) 0.13851(2) 0.01344(3) Uani 1 1 d .
C1 C 0.59066(12) 0.35252(8) 0.26217(7) 0.0114(2) Uani 1 1 d .
C2 C 0.71545(12) 0.36512(8) 0.27231(7) 0.0118(2) Uani 1 1 d .
C3 C 0.76803(12) 0.43124(9) 0.31526(8) 0.0154(3) Uani 1 1 d .
H3 H 0.8524 0.4401 0.3226 0.018 Uiso 1 1 calc R
C4 C 0.69834(13) 0.48433(9) 0.34751(8) 0.0171(3) Uani 1 1 d .
H4 H 0.7351 0.5293 0.3765 0.021 Uiso 1 1 calc R
C5 C 0.57462(13) 0.47168(8) 0.33742(8) 0.0152(3) Uani 1 1 d .
H5 H 0.5275 0.5080 0.3597 0.018 Uiso 1 1 calc R
C6 C 0.51962(12) 0.40599(8) 0.29473(7) 0.0116(2) Uani 1 1 d .
C7 C 0.78848(12) 0.30622(8) 0.23793(7) 0.0120(2) Uani 1 1 d .
C12 C 0.83594(12) 0.23558(8) 0.27802(8) 0.0142(2) Uani 1 1 d .
C11 C 0.89802(13) 0.17903(9) 0.24387(8) 0.0185(3) Uani 1 1 d .
H11 H 0.9300 0.1311 0.2700 0.022 Uiso 1 1 calc R
C10 C 0.91371(14) 0.19188(9) 0.17210(9) 0.0197(3) Uani 1 1 d .
H10 H 0.9552 0.1524 0.1492 0.024 Uiso 1 1 calc R
C9 C 0.86913(13) 0.26207(9) 0.13373(8) 0.0177(3) Uani 1 1 d .
H9 H 0.8814 0.2705 0.0849 0.021 Uiso 1 1 calc R
C8 C 0.80652(12) 0.32065(8) 0.16548(7) 0.0137(2) Uani 1 1 d .
C16 C 0.82631(13) 0.22277(9) 0.35850(8) 0.0173(3) Uani 1 1 d .
H16 H 0.7629 0.2607 0.3689 0.021 Uiso 1 1 calc R
C18 C 0.7904(2) 0.13535(13) 0.37408(11) 0.0474(6) Uani 1 1 d .
H18A H 0.8544 0.0974 0.3680 0.071 Uiso 1 1 calc GR
H18B H 0.7154 0.1208 0.3391 0.071 Uiso 1 1 calc GR
H18C H 0.7783 0.1318 0.4251 0.071 Uiso 1 1 calc GR
C17 C 0.94508(15) 0.24515(12) 0.41069(9) 0.0289(4) Uani 1 1 d .
H17A H 1.0094 0.2100 0.4003 0.043 Uiso 1 1 calc GR
H17B H 0.9380 0.2372 0.4623 0.043 Uiso 1 1 calc GR
H17C H 0.9643 0.3026 0.4030 0.043 Uiso 1 1 calc GR
C13 C 0.75846(13) 0.39710(9) 0.12162(8) 0.0164(3) Uani 1 1 d .
H13 H 0.7377 0.4380 0.1573 0.020 Uiso 1 1 calc R
C15 C 0.64360(15) 0.37770(13) 0.06369(10) 0.0341(4) Uani 1 1 d .
H15A H 0.6618 0.3376 0.0280 0.051 Uiso 1 1 calc GR
H15B H 0.6126 0.4280 0.0373 0.051 Uiso 1 1 calc GR
H15C H 0.5829 0.3551 0.0886 0.051 Uiso 1 1 calc GR
C14 C 0.85135(13) 0.43614(9) 0.08322(8) 0.0180(3) Uani 1 1 d .
H14A H 0.9270 0.4446 0.1197 0.027 Uiso 1 1 calc GR
H14B H 0.8209 0.4889 0.0618 0.027 Uiso 1 1 calc GR
H14C H 0.8656 0.3998 0.0436 0.027 Uiso 1 1 calc GR
C19 C 0.38776(12) 0.38966(8) 0.28471(7) 0.0127(2) Uani 1 1 d .
C24 C 0.30667(13) 0.41730(9) 0.22043(8) 0.0166(3) Uani 1 1 d .
C23 C 0.18470(13) 0.39882(10) 0.21242(9) 0.0224(3) Uani 1 1 d .
H23 H 0.1290 0.4164 0.1691 0.027 Uiso 1 1 calc R
C22 C 0.14326(14) 0.35532(10) 0.26649(9) 0.0242(3) Uani 1 1 d .
H22 H 0.0598 0.3436 0.2602 0.029 Uiso 1 1 calc R
C21 C 0.22385(13) 0.32892(10) 0.32975(9) 0.0220(3) Uani 1 1 d .
H21 H 0.1949 0.2993 0.3667 0.026 Uiso 1 1 calc R
C20 C 0.34701(12) 0.34520(9) 0.34006(8) 0.0155(3) Uani 1 1 d .
C28 C 0.34836(14) 0.46818(10) 0.16125(8) 0.0202(3) Uani 1 1 d .
H28 H 0.4383 0.4706 0.1748 0.024 Uiso 1 1 calc R
C30 C 0.31227(17) 0.42956(11) 0.08390(9) 0.0289(4) Uani 1 1 d .
H30A H 0.3439 0.3736 0.0855 0.043 Uiso 1 1 calc GR
H30B H 0.3456 0.4621 0.0484 0.043 Uiso 1 1 calc GR
H30C H 0.2242 0.4283 0.0683 0.043 Uiso 1 1 calc GR
C29 C 0.30105(18) 0.55622(11) 0.15998(11) 0.0328(4) Uani 1 1 d .
H29A H 0.2128 0.5556 0.1482 0.049 Uiso 1 1 calc GR
H29B H 0.3301 0.5878 0.1221 0.049 Uiso 1 1 calc GR
H29C H 0.3300 0.5815 0.2088 0.049 Uiso 1 1 calc GR
C25 C 0.43353(13) 0.31698(9) 0.41057(8) 0.0170(3) Uani 1 1 d .
H25 H 0.5172 0.3266 0.4035 0.020 Uiso 1 1 calc R
C27 C 0.42119(17) 0.22533(10) 0.42470(10) 0.0280(4) Uani 1 1 d .
H27A H 0.3411 0.2143 0.4342 0.042 Uiso 1 1 calc GR
H27B H 0.4829 0.2087 0.4680 0.042 Uiso 1 1 calc GR
H27C H 0.4317 0.1943 0.3810 0.042 Uiso 1 1 calc GR
C26 C 0.41751(15) 0.36847(10) 0.47724(9) 0.0233(3) Uani 1 1 d .
H26A H 0.4271 0.4266 0.4665 0.035 Uiso 1 1 calc GR
H26B H 0.4783 0.3526 0.5213 0.035 Uiso 1 1 calc GR
H26C H 0.3369 0.3592 0.4866 0.035 Uiso 1 1 calc GR
C31 C 0.27784(16) 0.06127(12) 0.06887(10) 0.0315(4) Uani 1 1 d .
H31 H 0.2969 0.0059 0.0512 0.038 Uiso 1 1 calc R
C32 C 0.23964(16) 0.07764(13) 0.13488(10) 0.0323(4) Uani 1 1 d .
H32 H 0.2274 0.0358 0.1722 0.039 Uiso 1 1 calc R
C33 C 0.20946(16) 0.16019(15) 0.13582(14) 0.0459(6) Uani 1 1 d .
H33 H 0.1717 0.1878 0.1736 0.055 Uiso 1 1 calc R
C34 C 0.22938(18) 0.19573(13) 0.06899(16) 0.0560(8) Uani 1 1 d .
H34 H 0.2083 0.2530 0.0517 0.067 Uiso 1 1 calc R
C35 C 0.27163(18) 0.13426(15) 0.02808(10) 0.0427(6) Uani 1 1 d .
H35 H 0.2855 0.1399 -0.0235 0.051 Uiso 1 1 calc R
C36 C 0.50211(14) 0.07911(9) 0.21731(8) 0.0196(3) Uani 1 1 d .
O36 O 0.54456(12) 0.03316(7) 0.26322(7) 0.0303(3) Uani 1 1 d .
C37 C 0.55009(14) 0.14486(9) 0.08612(8) 0.0197(3) Uani 1 1 d .
O37 O 0.62320(11) 0.13863(8) 0.05125(7) 0.0300(3) Uani 1 1 d .

loop_
_atom_site_aniso_label
_atom_site_aniso_U_11
_atom_site_aniso_U_22
_atom_site_aniso_U_33
_atom_site_aniso_U_23
_atom_site_aniso_U_13
_atom_site_aniso_U_12
Ge1 0.01158(7) 0.01188(7) 0.01349(7) -0.00127(5) 0.00107(5) -0.00117(5)
Mo1 0.01328(6) 0.01279(6) 0.01331(6) -0.00108(4) 0.00080(4) -0.00264(4)
C1 0.0122(6) 0.0114(6) 0.0103(5) 0.0005(4) 0.0021(4) -0.0009(5)
C2 0.0122(6) 0.0129(6) 0.0106(6) 0.0014(4) 0.0027(4) 0.0000(5)
C3 0.0124(6) 0.0170(6) 0.0165(6) -0.0012(5) 0.0026(5) -0.0036(5)
C4 0.0184(7) 0.0143(6) 0.0183(7) -0.0036(5) 0.0033(5) -0.0042(5)
C5 0.0173(6) 0.0131(6) 0.0163(6) -0.0017(5) 0.0059(5) -0.0004(5)
C6 0.0125(6) 0.0119(6) 0.0108(6) 0.0020(4) 0.0032(4) 0.0001(5)
C7 0.0097(5) 0.0129(6) 0.0128(6) -0.0010(5) 0.0010(4) -0.0006(5)
C12 0.0131(6) 0.0152(6) 0.0139(6) 0.0015(5) 0.0017(5) -0.0015(5)
C11 0.0181(7) 0.0145(6) 0.0223(7) 0.0024(5) 0.0029(5) 0.0026(5)
C10 0.0208(7) 0.0167(7) 0.0228(7) -0.0032(5) 0.0071(6) 0.0025(5)
C9 0.0197(7) 0.0191(7) 0.0153(6) -0.0020(5) 0.0062(5) 0.0009(5)
C8 0.0126(6) 0.0152(6) 0.0131(6) -0.0002(5) 0.0025(5) -0.0004(5)
C16 0.0177(7) 0.0194(7) 0.0141(6) 0.0045(5) 0.0021(5) -0.0004(5)
C18 0.0819(17) 0.0368(11) 0.0225(9) 0.0054(8) 0.0095(10) -0.0301(11)
C17 0.0232(8) 0.0459(11) 0.0160(7) -0.0051(7) 0.0005(6) -0.0001(7)
C13 0.0165(6) 0.0195(7) 0.0137(6) 0.0039(5) 0.0040(5) 0.0043(5)
C15 0.0169(7) 0.0480(11) 0.0331(9) 0.0253(8) -0.0041(7) -0.0059(7)
C14 0.0182(7) 0.0170(7) 0.0191(7) 0.0019(5) 0.0046(5) -0.0009(5)
C19 0.0115(6) 0.0129(6) 0.0140(6) -0.0007(5) 0.0028(5) 0.0016(5)
C24 0.0158(6) 0.0194(7) 0.0145(6) 0.0007(5) 0.0032(5) 0.0039(5)
C23 0.0144(7) 0.0303(8) 0.0202(7) 0.0001(6) -0.0013(5) 0.0046(6)
C22 0.0108(6) 0.0327(9) 0.0282(8) -0.0010(7) 0.0023(6) -0.0017(6)
C21 0.0149(7) 0.0274(8) 0.0250(8) 0.0034(6) 0.0074(6) -0.0027(6)
C20 0.0128(6) 0.0170(6) 0.0171(6) 0.0011(5) 0.0041(5) 0.0000(5)
C28 0.0212(7) 0.0236(7) 0.0151(6) 0.0051(5) 0.0027(5) 0.0037(6)
C30 0.0404(10) 0.0300(9) 0.0154(7) 0.0036(6) 0.0038(7) 0.0036(7)
C29 0.0414(10) 0.0236(8) 0.0359(10) 0.0049(7) 0.0137(8) 0.0037(7)
C25 0.0144(6) 0.0198(7) 0.0175(6) 0.0060(5) 0.0048(5) 0.0007(5)
C27 0.0335(9) 0.0222(8) 0.0287(9) 0.0087(6) 0.0071(7) 0.0014(7)
C26 0.0226(7) 0.0280(8) 0.0183(7) 0.0022(6) 0.0022(6) 0.0011(6)
C31 0.0288(9) 0.0316(9) 0.0318(9) -0.0108(7) 0.0015(7) -0.0162(7)
C32 0.0232(8) 0.0458(11) 0.0267(8) 0.0038(8) 0.0027(6) -0.0187(8)
C33 0.0111(7) 0.0608(14) 0.0632(14) -0.0266(12) 0.0022(8) -0.0031(8)
C34 0.0225(9) 0.0306(10) 0.096(2) 0.0181(12) -0.0300(11) -0.0071(8)
C35 0.0333(10) 0.0663(15) 0.0209(8) 0.0122(9) -0.0105(7) -0.0296(10)
C36 0.0218(7) 0.0170(7) 0.0198(7) -0.0016(5) 0.0043(6) -0.0029(5)
O36 0.0355(7) 0.0252(6) 0.0275(6) 0.0077(5) 0.0007(5) 0.0035(5)
C37 0.0202(7) 0.0202(7) 0.0173(7) 0.0024(5) 0.0008(5) 0.0024(6)
O37 0.0266(6) 0.0392(7) 0.0264(6) 0.0058(5) 0.0105(5) 0.0105(5)

loop_
_atom_type_symbol
_atom_type_description
_atom_type_scat_dispersion_real
_atom_type_scat_dispersion_imag
_atom_type_scat_source
C C 0.0033 0.0016 'International Tables Vol C Tables 4.2.6.8 and 6.1.1.4'
H H 0.0000 0.0000 'International Tables Vol C Tables 4.2.6.8 and 6.1.1.4'
Ge Ge 0.1547 1.8001 'International Tables Vol C Tables 4.2.6.8 and 6.1.1.4'
Mo Mo -1.6832 0.6857 'International Tables Vol C Tables 4.2.6.8 and 6.1.1.4'
O O 0.0106 0.0060 'International Tables Vol C Tables 4.2.6.8 and 6.1.1.4'

loop_
_geom_angle_atom_site_label_1
_geom_angle_atom_site_label_2
_geom_angle_atom_site_label_3
_geom_angle
C1 Ge1 Mo1 179.06(4)
Ge1 Mo1 C31 165.31(5)
Ge1 Mo1 C32 135.60(5)
Ge1 Mo1 C33 108.19(5)
Ge1 Mo1 C34 108.40(6)
Ge1 Mo1 C35 135.98(6)
C31 Mo1 C32 34.89(6)
C31 Mo1 C33 57.92(7)
C31 Mo1 C34 57.83(7)
C31 Mo1 C35 34.88(7)
C32 Mo1 C33 34.55(8)
C32 Mo1 C34 57.90(7)
C32 Mo1 C35 58.05(6)
C34 Mo1 C33 35.26(9)
C35 Mo1 C33 58.27(8)
C35 Mo1 C34 34.76(9)
C36 Mo1 Ge1 88.76(4)
C36 Mo1 C31 100.85(7)
C36 Mo1 C32 89.51(6)
C36 Mo1 C33 112.57(8)
C36 Mo1 C34 146.44(8)
C36 Mo1 C35 135.14(7)
C36 Mo1 C37 90.84(6)
C37 Mo1 Ge1 89.65(5)
C37 Mo1 C31 101.17(7)
C37 Mo1 C32 134.73(7)
C37 Mo1 C33 150.24(8)
C37 Mo1 C34 117.09(9)
C37 Mo1 C35 92.28(7)
C2 C1 Ge1 122.22(10)
C2 C1 C6 120.52(12)
C6 C1 Ge1 117.25(10)
C1 C2 C7 119.06(12)
C3 C2 C1 119.05(12)
C3 C2 C7 121.88(12)
C2 C3 H3 119.6
C4 C3 C2 120.71(13)
C4 C3 H3 119.6
C3 C4 H4 119.9
C3 C4 C5 120.14(13)
C5 C4 H4 119.9
C4 C5 H5 119.8
C4 C5 C6 120.37(13)
C6 C5 H5 119.8
C1 C6 C19 119.28(12)
C5 C6 C1 119.20(12)
C5 C6 C19 121.49(12)
C12 C7 C2 119.21(12)
C12 C7 C8 120.85(12)
C8 C7 C2 119.92(12)
C7 C12 C16 121.39(12)
C11 C12 C7 118.66(13)
C11 C12 C16 119.87(13)
C12 C11 H11 119.6
C10 C11 C12 120.80(13)
C10 C11 H11 119.6
C11 C10 H10 119.9
C9 C10 C11 120.22(13)
C9 C10 H10 119.9
C10 C9 H9 119.4
C10 C9 C8 121.22(13)
C8 C9 H9 119.4
C7 C8 C13 121.94(12)
C9 C8 C7 118.22(13)
C9 C8 C13 119.84(12)
C12 C16 H16 108.0
C12 C16 C18 112.89(13)
C18 C16 H16 108.0
C17 C16 C12 109.91(12)
C17 C16 H16 108.0
C17 C16 C18 110.00(15)
C16 C18 H18A 109.5
C16 C18 H18B 109.5
C16 C18 H18C 109.5
H18A C18 H18B 109.5
H18A C18 H18C 109.5
H18B C18 H18C 109.5
C16 C17 H17A 109.5
C16 C17 H17B 109.5
C16 C17 H17C 109.5
H17A C17 H17B 109.5
H17A C17 H17C 109.5
H17B C17 H17C 109.5
C8 C13 H13 108.0
C8 C13 C15 110.76(13)
C8 C13 C14 112.45(11)
C15 C13 H13 108.0
C15 C13 C14 109.52(12)
C14 C13 H13 108.0
C13 C15 H15A 109.5
C13 C15 H15B 109.5
C13 C15 H15C 109.5
H15A C15 H15B 109.5
H15A C15 H15C 109.5
H15B C15 H15C 109.5
C13 C14 H14A 109.5
C13 C14 H14B 109.5
C13 C14 H14C 109.5
H14A C14 H14B 109.5
H14A C14 H14C 109.5
H14B C14 H14C 109.5
C24 C19 C6 120.25(12)
C20 C19 C6 118.72(12)
C20 C19 C24 121.01(12)
C19 C24 C28 121.80(13)
C23 C24 C19 118.35(13)
C23 C24 C28 119.83(13)
C24 C23 H23 119.4
C22 C23 C24 121.27(14)
C22 C23 H23 119.4
C23 C22 H22 120.1
C23 C22 C21 119.84(14)
C21 C22 H22 120.1
C22 C21 H21 119.5
C22 C21 C20 121.08(14)
C20 C21 H21 119.5
C19 C20 C25 121.36(12)
C21 C20 C19 118.44(13)
C21 C20 C25 120.18(13)
C24 C28 H28 107.6
C24 C28 C30 112.22(13)
C24 C28 C29 111.07(13)
C30 C28 H28 107.6
C30 C28 C29 110.45(13)
C29 C28 H28 107.6
C28 C30 H30A 109.5
C28 C30 H30B 109.5
C28 C30 H30C 109.5
H30A C30 H30B 109.5
H30A C30 H30C 109.5
H30B C30 H30C 109.5
C28 C29 H29A 109.5
C28 C29 H29B 109.5
C28 C29 H29C 109.5
H29A C29 H29B 109.5
H29A C29 H29C 109.5
H29B C29 H29C 109.5
C20 C25 H25 107.4
C20 C25 C27 112.03(13)
C20 C25 C26 110.55(12)
C27 C25 H25 107.4
C27 C25 C26 111.70(13)
C26 C25 H25 107.4
C25 C27 H27A 109.5
C25 C27 H27B 109.5
C25 C27 H27C 109.5
H27A C27 H27B 109.5
H27A C27 H27C 109.5
H27B C27 H27C 109.5
C25 C26 H26A 109.5
C25 C26 H26B 109.5
C25 C26 H26C 109.5
H26A C26 H26B 109.5
H26A C26 H26C 109.5
H26B C26 H26C 109.5
Mo1 C31 H31 125.7
C32 C31 Mo1 72.67(10)
C32 C31 H31 125.7
C32 C31 C35 108.24(19)
C35 C31 Mo1 72.82(10)
C35 C31 H31 125.7
Mo1 C32 H32 125.5
C31 C32 Mo1 72.44(9)
C31 C32 H32 125.5
C33 C32 Mo1 73.10(10)
C33 C32 C31 108.59(18)
C33 C32 H32 125.5
Mo1 C33 H33 126.1
C32 C33 Mo1 72.35(10)
C32 C33 H33 126.1
C32 C33 C34 107.38(19)
C34 C33 Mo1 72.25(11)
C34 C33 H33 126.1
Mo1 C34 H34 125.8
C33 C34 Mo1 72.49(11)
C33 C34 H34 125.8
C35 C34 Mo1 72.51(11)
C35 C34 C33 108.05(18)
C35 C34 H34 125.8
Mo1 C35 H35 126.0
C31 C35 Mo1 72.31(10)
C31 C35 H35 126.0
C34 C35 Mo1 72.73(11)
C34 C35 C31 107.74(18)
C34 C35 H35 126.0
O36 C36 Mo1 175.00(14)
O37 C37 Mo1 175.46(14)

loop_
_geom_bond_atom_site_label_1
_geom_bond_atom_site_label_2
_geom_bond_distance
Ge1 Mo1 2.2831(2)
Ge1 C1 1.9441(13)
Mo1 C31 2.3364(16)
Mo1 C32 2.3393(16)
Mo1 C33 2.3489(18)
Mo1 C34 2.3458(18)
Mo1 C35 2.3429(17)
Mo1 C36 1.9647(15)
Mo1 C37 1.9694(16)
C1 C2 1.4056(18)
C1 C6 1.4083(18)
C2 C3 1.3944(19)
C2 C7 1.4973(18)
C3 H3 0.9500
C3 C4 1.391(2)
C4 H4 0.9500
C4 C5 1.3939(19)
C5 H5 0.9500
C5 C6 1.3954(19)
C6 C19 1.4943(18)
C7 C12 1.4122(19)
C7 C8 1.4124(18)
C12 C11 1.392(2)
C12 C16 1.5235(19)
C11 H11 0.9500
C11 C10 1.387(2)
C10 H10 0.9500
C10 C9 1.384(2)
C9 H9 0.9500
C9 C8 1.3939(19)
C8 C13 1.5227(19)
C16 H16 1.0000
C16 C18 1.529(2)
C16 C17 1.523(2)
C18 H18A 0.9800
C18 H18B 0.9800
C18 H18C 0.9800
C17 H17A 0.9800
C17 H17B 0.9800
C17 H17C 0.9800
C13 H13 1.0000
C13 C15 1.530(2)
C13 C14 1.531(2)
C15 H15A 0.9800
C15 H15B 0.9800
C15 H15C 0.9800
C14 H14A 0.9800
C14 H14B 0.9800
C14 H14C 0.9800
C19 C24 1.4085(19)
C19 C20 1.4084(19)
C24 C23 1.395(2)
C24 C28 1.525(2)
C23 H23 0.9500
C23 C22 1.386(2)
C22 H22 0.9500
C22 C21 1.386(2)
C21 H21 0.9500
C21 C20 1.397(2)
C20 C25 1.521(2)
C28 H28 1.0000
C28 C30 1.530(2)
C28 C29 1.533(2)
C30 H30A 0.9800
C30 H30B 0.9800
C30 H30C 0.9800
C29 H29A 0.9800
C29 H29B 0.9800
C29 H29C 0.9800
C25 H25 1.0000
C25 C27 1.531(2)
C25 C26 1.531(2)
C27 H27A 0.9800
C27 H27B 0.9800
C27 H27C 0.9800
C26 H26A 0.9800
C26 H26B 0.9800
C26 H26C 0.9800
C31 H31 1.0000
C31 C32 1.402(3)
C31 C35 1.402(3)
C32 H32 1.0000
C32 C33 1.392(3)
C33 H33 1.0000
C33 C34 1.422(4)
C34 H34 1.0000
C34 C35 1.401(4)
C35 H35 1.0000
C36 O36 1.1552(19)
C37 O37 1.1591(19)

loop_
_geom_torsion_atom_site_label_1
_geom_torsion_atom_site_label_2
_geom_torsion_atom_site_label_3
_geom_torsion_atom_site_label_4
_geom_torsion
Ge1 C1 C2 C3 -178.70(10)
Ge1 C1 C2 C7 0.11(17)
Ge1 C1 C6 C5 178.77(10)
Ge1 C1 C6 C19 0.62(16)
Mo1 C31 C32 C33 64.66(12)
Mo1 C31 C35 C34 -64.58(12)
Mo1 C32 C33 C34 64.22(12)
Mo1 C33 C34 C35 64.26(13)
Mo1 C34 C35 C31 64.30(13)
C1 C2 C3 C4 -0.2(2)
C1 C2 C7 C12 -88.03(16)
C1 C2 C7 C8 90.36(16)
C1 C6 C19 C24 -84.37(16)
C1 C6 C19 C20 94.63(15)
C2 C1 C6 C5 -0.14(19)
C2 C1 C6 C19 -178.30(12)
C2 C3 C4 C5 0.3(2)
C2 C7 C12 C11 176.51(12)
C2 C7 C12 C16 -6.84(19)
C2 C7 C8 C9 -176.38(12)
C2 C7 C8 C13 2.86(19)
C3 C2 C7 C12 90.75(16)
C3 C2 C7 C8 -90.87(16)
C3 C4 C5 C6 -0.3(2)
C4 C5 C6 C1 0.2(2)
C4 C5 C6 C19 178.30(13)
C5 C6 C19 C24 97.52(16)
C5 C6 C19 C20 -83.48(17)
C6 C1 C2 C3 0.17(19)
C6 C1 C2 C7 178.97(12)
C6 C19 C24 C23 178.32(13)
C6 C19 C24 C28 -3.3(2)
C6 C19 C20 C21 -178.91(13)
C6 C19 C20 C25 2.6(2)
C7 C2 C3 C4 -179.01(13)
C7 C12 C11 C10 0.4(2)
C7 C12 C16 C18 136.52(17)
C7 C12 C16 C17 -100.26(16)
C7 C8 C13 C15 -101.65(16)
C7 C8 C13 C14 135.44(13)
C12 C7 C8 C9 2.0(2)
C12 C7 C8 C13 -178.78(12)
C12 C11 C10 C9 1.0(2)
C11 C12 C16 C18 -46.9(2)
C11 C12 C16 C17 76.35(17)
C11 C10 C9 C8 -0.8(2)
C10 C9 C8 C7 -0.6(2)
C10 C9 C8 C13 -179.87(13)
C9 C8 C13 C15 77.57(17)
C9 C8 C13 C14 -45.34(18)
C8 C7 C12 C11 -1.9(2)
C8 C7 C12 C16 174.79(13)
C16 C12 C11 C10 -176.33(13)
C19 C24 C23 C22 0.8(2)
C19 C24 C28 C30 124.54(15)
C19 C24 C28 C29 -111.27(16)
C19 C20 C25 C27 -128.09(15)
C19 C20 C25 C26 106.63(15)
C24 C19 C20 C21 0.1(2)
C24 C19 C20 C25 -178.43(13)
C24 C23 C22 C21 -0.4(3)
C23 C24 C28 C30 -57.09(19)
C23 C24 C28 C29 67.10(19)
C23 C22 C21 C20 -0.2(3)
C22 C21 C20 C19 0.4(2)
C22 C21 C20 C25 178.89(15)
C21 C20 C25 C27 53.43(19)
C21 C20 C25 C26 -71.85(18)
C20 C19 C24 C23 -0.7(2)
C20 C19 C24 C28 177.73(13)
C28 C24 C23 C22 -177.59(15)
C31 C32 C33 Mo1 -64.23(12)
C31 C32 C33 C34 0.0(2)
C32 C31 C35 Mo1 64.52(12)
C32 C31 C35 C34 -0.1(2)
C32 C33 C34 Mo1 -64.29(13)
C32 C33 C34 C35 0.0(2)
C33 C34 C35 Mo1 -64.24(13)
C33 C34 C35 C31 0.1(2)
C35 C31 C32 Mo1 -64.61(12)
C35 C31 C32 C33 0.0(2)
